data_4069886
loop_
_publ_author_name
'Song, Dong-Po'
'Ye, Wei-Ping'
'Wang, Yong-Xia'
'Liu, Jing-Yao'
'Li, Yue-Sheng'

_publ_section_title
;
 Highly Active Neutral Nickel(II) Catalysts for Ethylene Polymerization
 Bearing Modified \b-Ketoiminato Ligands
;
_journal_issue 19
_journal_name_full Organometallics
_journal_page_first 5697
_journal_paper_doi 10.1021/om900477k
_journal_volume 28
_journal_year 2009
_chemical_formula_sum 'C55 H50 F3 N Ni O P'
_chemical_formula_weight 887.64
_chemical_name_systematic
; 
 ? 
;
_space_group_IT_number 14
_symmetry_cell_setting monoclinic
_symmetry_space_group_name_Hall '-P 2yn'
_symmetry_space_group_name_H-M 'P 1 21/n 1'
_atom_sites_solution_hydrogens geom
_atom_sites_solution_primary direct
_atom_sites_solution_secondary difmap
_audit_creation_method SHELXL-97
_cell_angle_alpha 90.00
_cell_angle_beta 100.697(2)
_cell_angle_gamma 90.00
_cell_formula_units_Z 4
_cell_length_a 10.0561(10)
_cell_length_b 44.266(4)
_cell_length_c 11.8005(12)
_cell_measurement_reflns_used 1294
_cell_measurement_temperature 185(2)
_cell_measurement_theta_max 17.20
_cell_measurement_theta_min 2.26
_cell_volume 5161.6(9)
_computing_cell_refinement 'Bruker SMART'
_computing_data_collection 'Bruker SMART'
_computing_data_reduction 'Bruker SAINT'
_computing_molecular_graphics 'Bruker SHELXTL'
_computing_publication_material 'Bruker SHELXTL'
_computing_structure_refinement 'SHELXL-97 (Sheldrick, 1997)'
_computing_structure_solution 'SHELXS-97 (Sheldrick, 1990)'
_diffrn_ambient_temperature 185(2)
_diffrn_measured_fraction_theta_full 0.999
_diffrn_measured_fraction_theta_max 0.999
_diffrn_measurement_device_type 'Bruker APEX CCD area detector'
_diffrn_measurement_method 'phi and omega scans'
_diffrn_radiation_monochromator graphite
_diffrn_radiation_source 'fine-focus sealed tube'
_diffrn_radiation_type MoK\a
_diffrn_radiation_wavelength 0.71073
_diffrn_reflns_av_R_equivalents 0.1041
_diffrn_reflns_av_sigmaI/netI 0.1356
_diffrn_reflns_limit_h_max 9
_diffrn_reflns_limit_h_min -11
_diffrn_reflns_limit_k_max 52
_diffrn_reflns_limit_k_min -39
_diffrn_reflns_limit_l_max 14
_diffrn_reflns_limit_l_min -13
_diffrn_reflns_number 26833
_diffrn_reflns_theta_full 25.03
_diffrn_reflns_theta_max 25.03
_diffrn_reflns_theta_min 1.82
_exptl_absorpt_coefficient_mu 0.453
_exptl_absorpt_correction_T_max 0.9799
_exptl_absorpt_correction_T_min 0.9463
_exptl_absorpt_correction_type multi-scan
_exptl_crystal_density_diffrn 1.142
_exptl_crystal_density_method 'not measured'
_exptl_crystal_F_000 1860
_exptl_crystal_size_max 0.12
_exptl_crystal_size_mid 0.07
_exptl_crystal_size_min 0.05
_refine_diff_density_max 1.215
_refine_diff_density_min -0.570
_refine_diff_density_rms 0.120
_refine_ls_extinction_method none
_refine_ls_goodness_of_fit_ref 1.021
_refine_ls_hydrogen_treatment constr
_refine_ls_matrix_type full
_refine_ls_number_parameters 578
_refine_ls_number_reflns 9090
_refine_ls_number_restraints 0
_refine_ls_restrained_S_all 1.021
_refine_ls_R_factor_all 0.1611
_refine_ls_R_factor_gt 0.0998
_refine_ls_shift/su_max 0.002
_refine_ls_shift/su_mean 0.000
_refine_ls_structure_factor_coef Fsqd
_refine_ls_weighting_details 'calc w=1/[\s^2^(Fo^2^)+(0.1598P)^2^] where P=(Fo^2^+2Fc^2^)/3'
_refine_ls_weighting_scheme calc
_refine_ls_wR_factor_gt 0.2590
_refine_ls_wR_factor_ref 0.2971
_reflns_number_gt 5094
_reflns_number_total 9090
_reflns_threshold_expression >2sigma(I)
_cod_data_source_file om900477k_si_003.cif
_cod_data_source_block t007
_cod_depositor_comments
;
The following automatic conversions were performed:

'_symmetry_cell_setting' value 'Monoclinic' changed to 'monoclinic'
according to /home/saulius/struct/CIF-dictionaries/cif_core.dic
dictionary named 'cif_core.dic' version 2.4.2 from 2011-04-26.

Automatic conversion script
Id: cif_fix_values 1715 2011-07-08 13:25:40Z adriana 
;
_cod_original_sg_symbol_H-M P2(1)/n
_cod_database_code 4069886

loop_
_symmetry_equiv_pos_as_xyz
'x, y, z'
'-x+1/2, y+1/2, -z+1/2'
'-x, -y, -z'
'x-1/2, -y-1/2, z-1/2'

loop_
_atom_site_label
_atom_site_type_symbol
_atom_site_fract_x
_atom_site_fract_y
_atom_site_fract_z
_atom_site_U_iso_or_equiv
_atom_site_adp_type
_atom_site_occupancy
_atom_site_symmetry_multiplicity
_atom_site_calc_flag
_atom_site_refinement_flags
Ni1 Ni 0.53206(9) 0.11421(2) 0.49143(7) 0.0255(3) Uani 1 1 d .
P1 P 0.54231(19) 0.11790(4) 0.67762(15) 0.0277(5) Uani 1 1 d .
F1 F 0.8277(6) 0.08405(14) 0.2185(5) 0.0805(19) Uani 1 1 d .
F2 F 0.7265(7) 0.11928(12) 0.1132(5) 0.083(2) Uani 1 1 d .
F3 F 0.6276(5) 0.07766(12) 0.1276(4) 0.0607(15) Uani 1 1 d .
N1 N 0.5656(6) 0.10032(13) 0.3423(5) 0.0279(13) Uani 1 1 d .
O1 O 0.6688(5) 0.14480(10) 0.5079(4) 0.0324(12) Uani 1 1 d .
C1 C 0.4974(8) 0.07271(15) 0.2956(6) 0.0295(17) Uani 1 1 d .
C6 C 0.3706(8) 0.07504(17) 0.2236(6) 0.0351(18) Uani 1 1 d .
C5 C 0.3066(9) 0.04861(19) 0.1827(7) 0.045(2) Uani 1 1 d .
H5 H 0.2223 0.0497 0.1308 0.054 Uiso 1 1 calc R
C4 C 0.3613(10) 0.0206(2) 0.2148(7) 0.053(2) Uani 1 1 d .
H4 H 0.3132 0.0027 0.1886 0.063 Uiso 1 1 calc R
C3 C 0.4894(9) 0.01892(18) 0.2869(7) 0.048(2) Uani 1 1 d .
H3 H 0.5298 -0.0002 0.3064 0.058 Uiso 1 1 calc R
C2 C 0.5572(8) 0.04496(16) 0.3297(6) 0.0319(17) Uani 1 1 d .
C10 C 0.3058(8) 0.10531(19) 0.1904(7) 0.043(2) Uani 1 1 d .
H7 H 0.3391 0.1195 0.2554 0.052 Uiso 1 1 calc R
C12 C 0.3522(10) 0.1181(2) 0.0831(8) 0.057(2) Uani 1 1 d .
H12A H 0.3395 0.1027 0.0221 0.086 Uiso 1 1 calc R
H12B H 0.4481 0.1235 0.1027 0.086 Uiso 1 1 calc R
H12C H 0.2986 0.1360 0.0561 0.086 Uiso 1 1 calc R
C11 C 0.1557(9) 0.1054(2) 0.1725(8) 0.057(3) Uani 1 1 d .
H11A H 0.1187 0.0943 0.1020 0.086 Uiso 1 1 calc R
H11B H 0.1229 0.1263 0.1654 0.086 Uiso 1 1 calc R
H11C H 0.1264 0.0958 0.2385 0.086 Uiso 1 1 calc R
C7 C 0.6914(8) 0.04176(18) 0.4121(7) 0.041(2) Uani 1 1 d .
H10 H 0.7341 0.0622 0.4210 0.049 Uiso 1 1 calc R
C9 C 0.6724(9) 0.0316(2) 0.5310(8) 0.054(2) Uani 1 1 d .
H9A H 0.6171 0.0464 0.5629 0.082 Uiso 1 1 calc R
H9B H 0.7609 0.0298 0.5819 0.082 Uiso 1 1 calc R
H9C H 0.6270 0.0119 0.5250 0.082 Uiso 1 1 calc R
C8 C 0.7901(11) 0.0206(2) 0.3664(10) 0.073(3) Uani 1 1 d .
H8A H 0.7534 0.0001 0.3601 0.109 Uiso 1 1 calc R
H8B H 0.8774 0.0207 0.4196 0.109 Uiso 1 1 calc R
H8C H 0.8028 0.0276 0.2903 0.109 Uiso 1 1 calc R
C13 C 0.6639(7) 0.11136(17) 0.2941(6) 0.0318(17) Uani 1 1 d .
C14 C 0.7465(7) 0.13592(15) 0.3357(6) 0.0320(17) Uani 1 1 d .
H14 H 0.8093 0.1425 0.2899 0.038 Uiso 1 1 calc R
C15 C 0.7454(7) 0.15138(16) 0.4359(6) 0.0288(16) Uani 1 1 d .
C16 C 0.8466(7) 0.17604(16) 0.4722(7) 0.0347(18) Uani 1 1 d .
C17 C 0.9106(8) 0.17603(18) 0.5864(7) 0.045(2) Uani 1 1 d .
H17 H 0.8799 0.1626 0.6387 0.055 Uiso 1 1 calc R
C18 C 1.0166(9) 0.1948(2) 0.6264(9) 0.058(3) Uani 1 1 d .
H18 H 1.0611 0.1937 0.7047 0.070 Uiso 1 1 calc R
C19 C 1.0580(9) 0.2149(2) 0.5539(10) 0.062(3) Uani 1 1 d .
H19 H 1.1321 0.2280 0.5811 0.074 Uiso 1 1 calc R
C20 C 0.9915(8) 0.21651(19) 0.4390(9) 0.057(3) Uani 1 1 d .
H20 H 1.0200 0.2308 0.3885 0.068 Uiso 1 1 calc R
C21 C 0.8852(8) 0.19746(16) 0.3984(7) 0.0369(19) Uani 1 1 d .
C22 C 0.8151(8) 0.20083(16) 0.2753(8) 0.040(2) Uani 1 1 d .
C23 C 0.6733(8) 0.20331(17) 0.2472(8) 0.045(2) Uani 1 1 d .
H23 H 0.6218 0.2033 0.3071 0.054 Uiso 1 1 calc R
C24 C 0.6079(11) 0.2058(2) 0.1338(9) 0.062(3) Uani 1 1 d .
H24 H 0.5121 0.2072 0.1162 0.074 Uiso 1 1 calc R
C25 C 0.6803(11) 0.2061(2) 0.0473(10) 0.071(3) Uani 1 1 d .
H25 H 0.6350 0.2075 -0.0307 0.085 Uiso 1 1 calc R
C26 C 0.8233(11) 0.2043(2) 0.0738(9) 0.060(3) Uani 1 1 d .
H26 H 0.8743 0.2050 0.0137 0.072 Uiso 1 1 calc R
C27 C 0.8881(9) 0.20143(19) 0.1863(8) 0.049(2) Uani 1 1 d .
H27 H 0.9839 0.1999 0.2036 0.058 Uiso 1 1 calc R
C28 C 0.3547(7) 0.09822(17) 0.4838(6) 0.0304(17) Uani 1 1 d .
C29 C 0.3137(7) 0.06819(17) 0.4792(6) 0.0352(18) Uani 1 1 d .
H29 H 0.3794 0.0527 0.4816 0.042 Uiso 1 1 calc R
C30 C 0.1768(9) 0.0604(2) 0.4710(8) 0.048(2) Uani 1 1 d .
H30 H 0.1498 0.0398 0.4680 0.058 Uiso 1 1 calc R
C31 C 0.0807(8) 0.0835(2) 0.4673(7) 0.052(2) Uani 1 1 d .
H31 H -0.0124 0.0787 0.4612 0.062 Uiso 1 1 calc R
C32 C 0.1208(8) 0.1131(2) 0.4725(7) 0.048(2) Uani 1 1 d .
H32 H 0.0553 0.1286 0.4697 0.058 Uiso 1 1 calc R
C33 C 0.2539(8) 0.12033(17) 0.4816(6) 0.0356(18) Uani 1 1 d .
H33 H 0.2795 0.1410 0.4867 0.043 Uiso 1 1 calc R
C34 C 0.4752(7) 0.08821(16) 0.7589(6) 0.0309(17) Uani 1 1 d .
C35 C 0.3346(8) 0.08348(17) 0.7471(7) 0.0383(19) Uani 1 1 d .
H35 H 0.2735 0.0959 0.6961 0.046 Uiso 1 1 calc R
C36 C 0.2857(9) 0.06131(19) 0.8083(7) 0.047(2) Uani 1 1 d .
H36 H 0.1906 0.0585 0.7986 0.057 Uiso 1 1 calc R
C37 C 0.3706(9) 0.04282(18) 0.8842(7) 0.044(2) Uani 1 1 d .
H37 H 0.3345 0.0276 0.9267 0.053 Uiso 1 1 calc R
C38 C 0.5089(9) 0.04689(18) 0.8969(7) 0.042(2) Uani 1 1 d .
H38 H 0.5687 0.0343 0.9479 0.051 Uiso 1 1 calc R
C39 C 0.5611(8) 0.06957(16) 0.8348(6) 0.0366(19) Uani 1 1 d .
H39 H 0.6563 0.0723 0.8445 0.044 Uiso 1 1 calc R
C40 C 0.7216(7) 0.11940(17) 0.7460(7) 0.0345(18) Uani 1 1 d .
C41 C 0.8147(8) 0.10328(18) 0.6941(7) 0.042(2) Uani 1 1 d .
H41 H 0.7840 0.0921 0.6256 0.050 Uiso 1 1 calc R
C42 C 0.9518(8) 0.1036(2) 0.7429(7) 0.048(2) Uani 1 1 d .
H42 H 1.0147 0.0928 0.7077 0.058 Uiso 1 1 calc R
C43 C 0.9956(8) 0.1197(2) 0.8416(8) 0.052(2) Uani 1 1 d .
H43 H 1.0894 0.1200 0.8739 0.063 Uiso 1 1 calc R
C44 C 0.9065(9) 0.1353(2) 0.8952(8) 0.056(3) Uani 1 1 d .
H44 H 0.9391 0.1460 0.9645 0.068 Uiso 1 1 calc R
C45 C 0.7665(7) 0.13536(19) 0.8475(6) 0.039(2) Uani 1 1 d .
H45 H 0.7045 0.1461 0.8842 0.047 Uiso 1 1 calc R
C46 C 0.4715(7) 0.15280(16) 0.7249(6) 0.0277(16) Uani 1 1 d .
C47 C 0.4104(8) 0.15480(19) 0.8185(8) 0.047(2) Uani 1 1 d .
H47 H 0.4026 0.1372 0.8626 0.056 Uiso 1 1 calc R
C48 C 0.3591(10) 0.1819(2) 0.8510(9) 0.060(3) Uani 1 1 d .
H48 H 0.3165 0.1825 0.9164 0.073 Uiso 1 1 calc R
C49 C 0.3698(8) 0.20737(19) 0.7899(8) 0.045(2) Uani 1 1 d .
H49 H 0.3328 0.2259 0.8103 0.054 Uiso 1 1 calc R
C50 C 0.4353(10) 0.2058(2) 0.6976(8) 0.054(2) Uani 1 1 d .
H50 H 0.4466 0.2237 0.6562 0.065 Uiso 1 1 calc R
C51 C 0.4852(9) 0.17887(17) 0.6635(7) 0.045(2) Uani 1 1 d .
H51 H 0.5285 0.1783 0.5985 0.054 Uiso 1 1 calc R
C52 C 0.7076(9) 0.09745(19) 0.1881(7) 0.043(2) Uani 1 1 d .
C53 C 0.8098(13) 0.2811(6) 0.8061(17) 0.25(3) Uani 0.50 1 d PG
H53 H 0.8476 0.2851 0.8846 0.300 Uiso 0.50 1 calc PR
C54 C 0.7994(16) 0.2515(5) 0.766(2) 0.18(3) Uani 0.50 1 d PG
H54 H 0.8301 0.2353 0.8168 0.221 Uiso 0.50 1 calc PR
C55 C 0.7441(17) 0.2456(3) 0.651(3) 0.25(4) Uani 0.50 1 d PG
H55 H 0.7370 0.2254 0.6236 0.297 Uiso 0.50 1 calc PR
C56 C 0.6992(15) 0.2693(4) 0.5765(18) 0.126(13) Uani 0.50 1 d PG
H56 H 0.6614 0.2653 0.4981 0.151 Uiso 0.50 1 calc PR
C57 C 0.7096(14) 0.2989(3) 0.6168(18) 0.085(10) Uani 0.50 1 d PG
H57 H 0.6789 0.3151 0.5658 0.102 Uiso 0.50 1 calc PR
C58 C 0.7649(14) 0.3048(4) 0.7316(19) 0.17(2) Uani 0.50 1 d PG
H58 H 0.7720 0.3250 0.7591 0.209 Uiso 0.50 1 calc PR

loop_
_atom_site_aniso_label
_atom_site_aniso_U_11
_atom_site_aniso_U_22
_atom_site_aniso_U_33
_atom_site_aniso_U_23
_atom_site_aniso_U_13
_atom_site_aniso_U_12
Ni1 0.0257(5) 0.0303(5) 0.0207(5) -0.0025(4) 0.0045(3) -0.0030(4)
P1 0.0276(10) 0.0355(11) 0.0191(9) -0.0030(8) 0.0022(7) -0.0008(8)
F1 0.064(4) 0.111(5) 0.071(4) -0.037(4) 0.024(3) 0.014(4)
F2 0.164(6) 0.059(3) 0.041(3) -0.009(3) 0.055(4) -0.041(4)
F3 0.077(4) 0.075(4) 0.037(3) -0.028(3) 0.030(3) -0.031(3)
N1 0.032(3) 0.032(3) 0.020(3) -0.006(3) 0.006(3) -0.008(3)
O1 0.038(3) 0.033(3) 0.027(3) -0.009(2) 0.007(2) -0.012(2)
C1 0.045(5) 0.029(4) 0.018(4) -0.007(3) 0.017(3) -0.015(3)
C6 0.043(5) 0.043(5) 0.017(4) -0.007(3) 0.000(3) -0.010(4)
C5 0.052(5) 0.052(5) 0.030(4) -0.005(4) 0.005(4) -0.016(4)
C4 0.075(7) 0.042(5) 0.041(5) -0.009(4) 0.010(5) -0.024(5)
C3 0.068(6) 0.035(5) 0.045(5) -0.011(4) 0.016(5) -0.008(4)
C2 0.039(4) 0.030(4) 0.031(4) 0.000(3) 0.018(3) -0.005(3)
C10 0.041(5) 0.052(5) 0.035(5) 0.005(4) 0.001(4) -0.009(4)
C12 0.066(6) 0.059(6) 0.044(5) 0.006(5) 0.004(5) 0.000(5)
C11 0.053(6) 0.071(6) 0.041(5) 0.006(5) -0.011(4) 0.002(5)
C7 0.043(5) 0.034(4) 0.048(5) 0.009(4) 0.016(4) 0.004(4)
C9 0.044(5) 0.057(6) 0.059(6) 0.013(5) 0.000(4) -0.008(4)
C8 0.075(7) 0.051(6) 0.102(9) 0.004(6) 0.038(7) 0.019(5)
C13 0.032(4) 0.042(4) 0.022(4) 0.006(3) 0.006(3) 0.004(4)
C14 0.036(4) 0.028(4) 0.032(4) 0.000(3) 0.008(3) -0.007(3)
C15 0.024(4) 0.035(4) 0.027(4) 0.005(3) 0.004(3) 0.000(3)
C16 0.030(4) 0.029(4) 0.042(5) 0.001(3) 0.001(3) 0.002(3)
C17 0.047(5) 0.043(5) 0.045(5) -0.001(4) 0.006(4) -0.006(4)
C18 0.054(6) 0.055(6) 0.060(6) -0.001(5) -0.004(5) -0.012(5)
C19 0.043(6) 0.047(6) 0.087(8) -0.008(5) -0.011(5) -0.011(4)
C20 0.029(5) 0.043(5) 0.097(8) 0.004(5) 0.008(5) -0.008(4)
C21 0.043(5) 0.024(4) 0.043(5) -0.001(3) 0.007(4) -0.001(3)
C22 0.039(5) 0.018(4) 0.061(6) 0.004(4) 0.006(4) -0.003(3)
C23 0.033(5) 0.041(5) 0.060(6) 0.008(4) 0.007(4) 0.005(4)
C24 0.059(6) 0.059(6) 0.069(7) 0.019(5) 0.016(5) 0.013(5)
C25 0.079(8) 0.050(6) 0.069(8) 0.023(5) -0.022(6) -0.003(5)
C26 0.084(8) 0.050(6) 0.052(6) 0.012(5) 0.027(5) -0.004(5)
C27 0.036(5) 0.052(5) 0.062(6) 0.014(5) 0.020(4) -0.004(4)
C28 0.019(4) 0.045(5) 0.026(4) -0.005(3) 0.001(3) -0.006(3)
C29 0.031(4) 0.041(5) 0.037(4) -0.006(4) 0.015(3) -0.007(4)
C30 0.052(6) 0.047(5) 0.050(5) -0.004(4) 0.017(4) -0.011(4)
C31 0.029(5) 0.084(7) 0.043(5) -0.010(5) 0.006(4) -0.015(5)
C32 0.035(5) 0.066(6) 0.041(5) -0.009(4) 0.001(4) 0.015(5)
C33 0.034(4) 0.041(5) 0.028(4) -0.005(3) -0.003(3) 0.005(3)
C34 0.037(4) 0.037(4) 0.021(4) -0.011(3) 0.013(3) -0.009(3)
C35 0.038(4) 0.039(4) 0.038(5) 0.008(4) 0.006(4) 0.005(4)
C36 0.050(5) 0.055(5) 0.043(5) 0.008(4) 0.023(4) -0.005(4)
C37 0.072(6) 0.039(5) 0.028(4) -0.004(4) 0.024(4) -0.010(4)
C38 0.058(6) 0.039(5) 0.028(4) 0.001(4) 0.002(4) -0.001(4)
C39 0.043(5) 0.035(4) 0.030(4) -0.001(3) -0.001(3) 0.003(4)
C40 0.024(4) 0.045(5) 0.033(4) 0.004(4) 0.001(3) 0.000(3)
C41 0.042(5) 0.047(5) 0.034(5) -0.002(4) 0.003(4) 0.006(4)
C42 0.031(4) 0.073(6) 0.038(5) 0.004(4) 0.002(4) 0.017(4)
C43 0.021(4) 0.085(7) 0.045(5) 0.007(5) -0.010(4) 0.002(4)
C44 0.048(5) 0.080(7) 0.037(5) -0.007(5) -0.005(4) -0.013(5)
C45 0.031(4) 0.059(5) 0.028(4) -0.014(4) 0.003(3) -0.008(4)
C46 0.027(4) 0.034(4) 0.022(4) -0.007(3) 0.004(3) 0.001(3)
C47 0.053(5) 0.041(5) 0.054(6) -0.006(4) 0.028(4) 0.004(4)
C48 0.084(7) 0.043(5) 0.064(7) -0.009(5) 0.039(6) 0.003(5)
C49 0.039(5) 0.038(5) 0.057(6) -0.027(4) 0.003(4) 0.002(4)
C50 0.065(6) 0.048(5) 0.053(6) 0.000(4) 0.021(5) 0.004(5)
C51 0.053(5) 0.040(5) 0.046(5) -0.008(4) 0.022(4) 0.005(4)
C52 0.049(5) 0.052(5) 0.028(4) -0.004(4) 0.010(4) -0.019(4)
C53 0.043(17) 0.39(7) 0.37(6) 0.20(6) 0.16(3) 0.08(3)
C54 0.07(2) 0.13(3) 0.38(7) 0.21(4) 0.12(3) 0.08(2)
C55 0.09(3) 0.059(19) 0.66(12) -0.01(4) 0.25(5) 0.007(17)
C56 0.046(13) 0.094(19) 0.28(4) 0.06(2) 0.14(2) 0.010(13)
C57 0.073(16) 0.030(11) 0.19(3) -0.007(14) 0.112(19) -0.025(10)
C58 0.07(2) 0.10(2) 0.41(7) 0.12(3) 0.19(3) 0.041(16)

loop_
_atom_type_symbol
_atom_type_description
_atom_type_scat_dispersion_real
_atom_type_scat_dispersion_imag
_atom_type_scat_source
C C 0.0033 0.0016 'International Tables Vol C Tables 4.2.6.8 and 6.1.1.4'
H H 0.0000 0.0000 'International Tables Vol C Tables 4.2.6.8 and 6.1.1.4'
N N 0.0061 0.0033 'International Tables Vol C Tables 4.2.6.8 and 6.1.1.4'
O O 0.0106 0.0060 'International Tables Vol C Tables 4.2.6.8 and 6.1.1.4'
F F 0.0171 0.0103 'International Tables Vol C Tables 4.2.6.8 and 6.1.1.4'
P P 0.1023 0.0942 'International Tables Vol C Tables 4.2.6.8 and 6.1.1.4'
Ni Ni 0.3393 1.1124 'International Tables Vol C Tables 4.2.6.8 and 6.1.1.4'

loop_
_geom_angle_atom_site_label_1
_geom_angle_atom_site_label_2
_geom_angle_atom_site_label_3
_geom_angle
C28 Ni1 O1 156.4(3)
C28 Ni1 N1 99.1(3)
O1 Ni1 N1 94.2(2)
C28 Ni1 P1 86.8(2)
O1 Ni1 P1 86.92(15)
N1 Ni1 P1 161.05(18)
C34 P1 C46 104.2(3)
C34 P1 C40 102.9(3)
C46 P1 C40 104.0(3)
C34 P1 Ni1 121.3(2)
C46 P1 Ni1 114.9(2)
C40 P1 Ni1 107.7(3)
C13 N1 C1 119.0(6)
C13 N1 Ni1 122.6(5)
C1 N1 Ni1 117.2(4)
C15 O1 Ni1 127.0(4)
C2 C1 C6 122.4(6)
C2 C1 N1 118.8(6)
C6 C1 N1 118.7(6)
C5 C6 C1 117.6(7)
C5 C6 C10 120.8(7)
C1 C6 C10 121.6(6)
C6 C5 C4 122.0(8)
C6 C5 H5 119.0
C4 C5 H5 119.0
C5 C4 C3 119.1(8)
C5 C4 H4 120.4
C3 C4 H4 120.4
C2 C3 C4 120.6(8)
C2 C3 H3 119.7
C4 C3 H3 119.7
C3 C2 C1 118.1(7)
C3 C2 C7 118.4(7)
C1 C2 C7 123.5(6)
C11 C10 C6 114.7(7)
C11 C10 C12 109.8(7)
C6 C10 C12 111.0(7)
C11 C10 H7 107.0
C6 C10 H7 107.0
C12 C10 H7 107.0
C10 C12 H12A 109.5
C10 C12 H12B 109.5
H12A C12 H12B 109.5
C10 C12 H12C 109.5
H12A C12 H12C 109.5
H12B C12 H12C 109.5
C10 C11 H11A 109.5
C10 C11 H11B 109.5
H11A C11 H11B 109.5
C10 C11 H11C 109.5
H11A C11 H11C 109.5
H11B C11 H11C 109.5
C2 C7 C9 111.8(7)
C2 C7 C8 112.9(8)
C9 C7 C8 110.1(7)
C2 C7 H10 107.3
C9 C7 H10 107.3
C8 C7 H10 107.3
C7 C9 H9A 109.5
C7 C9 H9B 109.5
H9A C9 H9B 109.5
C7 C9 H9C 109.5
H9A C9 H9C 109.5
H9B C9 H9C 109.5
C7 C8 H8A 109.5
C7 C8 H8B 109.5
H8A C8 H8B 109.5
C7 C8 H8C 109.5
H8A C8 H8C 109.5
H8B C8 H8C 109.5
N1 C13 C14 125.3(7)
N1 C13 C52 123.6(7)
C14 C13 C52 110.9(6)
C15 C14 C13 126.3(7)
C15 C14 H14 116.8
C13 C14 H14 116.8
O1 C15 C14 124.1(7)
O1 C15 C16 115.8(6)
C14 C15 C16 119.8(7)
C17 C16 C21 118.5(7)
C17 C16 C15 116.5(7)
C21 C16 C15 124.8(7)
C18 C17 C16 122.0(8)
C18 C17 H17 119.0
C16 C17 H17 119.0
C19 C18 C17 119.6(9)
C19 C18 H18 120.2
C17 C18 H18 120.2
C18 C19 C20 119.8(8)
C18 C19 H19 120.1
C20 C19 H19 120.1
C21 C20 C19 120.5(9)
C21 C20 H20 119.7
C19 C20 H20 119.7
C20 C21 C16 119.3(8)
C20 C21 C22 118.1(8)
C16 C21 C22 122.6(7)
C27 C22 C23 118.4(8)
C27 C22 C21 121.0(7)
C23 C22 C21 120.6(8)
C24 C23 C22 120.9(9)
C24 C23 H23 119.6
C22 C23 H23 119.6
C25 C24 C23 120.3(10)
C25 C24 H24 119.9
C23 C24 H24 119.9
C24 C25 C26 119.8(10)
C24 C25 H25 120.1
C26 C25 H25 120.1
C27 C26 C25 120.0(9)
C27 C26 H26 120.0
C25 C26 H26 120.0
C26 C27 C22 120.7(9)
C26 C27 H27 119.6
C22 C27 H27 119.6
C29 C28 C33 117.2(7)
C29 C28 Ni1 128.7(6)
C33 C28 Ni1 114.1(5)
C28 C29 C30 121.2(7)
C28 C29 H29 119.4
C30 C29 H29 119.4
C31 C30 C29 118.8(8)
C31 C30 H30 120.6
C29 C30 H30 120.6
C32 C31 C30 120.1(8)
C32 C31 H31 120.0
C30 C31 H31 120.0
C33 C32 C31 120.5(8)
C33 C32 H32 119.7
C31 C32 H32 119.7
C32 C33 C28 122.1(8)
C32 C33 H33 118.9
C28 C33 H33 118.9
C39 C34 C35 117.8(7)
C39 C34 P1 121.2(6)
C35 C34 P1 121.0(6)
C36 C35 C34 120.6(7)
C36 C35 H35 119.7
C34 C35 H35 119.7
C35 C36 C37 121.9(8)
C35 C36 H36 119.0
C37 C36 H36 119.0
C38 C37 C36 118.7(8)
C38 C37 H37 120.7
C36 C37 H37 120.7
C37 C38 C39 120.2(8)
C37 C38 H38 119.9
C39 C38 H38 119.9
C34 C39 C38 120.8(8)
C34 C39 H39 119.6
C38 C39 H39 119.6
C45 C40 C41 119.8(7)
C45 C40 P1 122.2(6)
C41 C40 P1 118.0(6)
C42 C41 C40 120.2(8)
C42 C41 H41 119.9
C40 C41 H41 119.9
C43 C42 C41 119.8(8)
C43 C42 H42 120.1
C41 C42 H42 120.1
C42 C43 C44 121.3(7)
C42 C43 H43 119.4
C44 C43 H43 119.4
C43 C44 C45 120.2(8)
C43 C44 H44 119.9
C45 C44 H44 119.9
C40 C45 C44 118.7(8)
C40 C45 H45 120.7
C44 C45 H45 120.7
C47 C46 C51 118.3(7)
C47 C46 P1 124.1(6)
C51 C46 P1 117.6(6)
C46 C47 C48 121.8(8)
C46 C47 H47 119.1
C48 C47 H47 119.1
C49 C48 C47 120.2(9)
C49 C48 H48 119.9
C47 C48 H48 119.9
C48 C49 C50 118.4(8)
C48 C49 H49 120.8
C50 C49 H49 120.8
C49 C50 C51 121.9(9)
C49 C50 H50 119.0
C51 C50 H50 119.0
C50 C51 C46 119.3(8)
C50 C51 H51 120.3
C46 C51 H51 120.3
F3 C52 F1 106.5(7)
F3 C52 F2 105.6(7)
F1 C52 F2 105.4(7)
F3 C52 C13 118.4(7)
F1 C52 C13 110.0(6)
F2 C52 C13 110.2(7)
C54 C53 C58 120.0
C54 C53 H53 120.0
C58 C53 H53 120.0
C55 C54 C53 120.0
C55 C54 H54 120.0
C53 C54 H54 120.0
C54 C55 C56 120.0
C54 C55 H55 120.0
C56 C55 H55 120.0
C55 C56 C57 120.0
C55 C56 H56 120.0
C57 C56 H56 120.0
C58 C57 C56 120.0
C58 C57 H57 120.0
C56 C57 H57 120.0
C57 C58 C53 120.0
C57 C58 H58 120.0
C53 C58 H58 120.0

loop_
_geom_bond_atom_site_label_1
_geom_bond_atom_site_label_2
_geom_bond_distance
Ni1 C28 1.905(7)
Ni1 O1 1.914(5)
Ni1 N1 1.952(6)
Ni1 P1 2.186(2)
P1 C34 1.828(7)
P1 C46 1.830(7)
P1 C40 1.835(7)
F1 C52 1.334(10)
F2 C52 1.347(9)
F3 C52 1.308(9)
N1 C13 1.321(9)
N1 C1 1.458(8)
O1 C15 1.282(8)
C1 C2 1.394(10)
C1 C6 1.399(10)
C6 C5 1.379(10)
C6 C10 1.509(11)
C5 C4 1.381(12)
C5 H5 0.9500
C4 C3 1.408(12)
C4 H4 0.9500
C3 C2 1.386(10)
C3 H3 0.9500
C2 C7 1.516(11)
C10 C11 1.485(11)
C10 C12 1.535(12)
C10 H7 1.0000
C12 H12A 0.9800
C12 H12B 0.9800
C12 H12C 0.9800
C11 H11A 0.9800
C11 H11B 0.9800
C11 H11C 0.9800
C7 C9 1.520(11)
C7 C8 1.534(11)
C7 H10 1.0000
C9 H9A 0.9800
C9 H9B 0.9800
C9 H9C 0.9800
C8 H8A 0.9800
C8 H8B 0.9800
C8 H8C 0.9800
C13 C14 1.400(10)
C13 C52 1.530(11)
C14 C15 1.367(10)
C14 H14 0.9500
C15 C16 1.500(10)
C16 C17 1.382(11)
C16 C21 1.390(10)
C17 C18 1.364(11)
C17 H17 0.9500
C18 C19 1.354(13)
C18 H18 0.9500
C19 C20 1.398(13)
C19 H19 0.9500
C20 C21 1.376(11)
C20 H20 0.9500
C21 C22 1.499(11)
C22 C27 1.389(12)
C22 C23 1.407(11)
C23 C24 1.382(13)
C23 H23 0.9500
C24 C25 1.359(14)
C24 H24 0.9500
C25 C26 1.416(14)
C25 H25 0.9500
C26 C27 1.372(13)
C26 H26 0.9500
C27 H27 0.9500
C28 C29 1.390(10)
C28 C33 1.405(10)
C29 C30 1.405(11)
C29 H29 0.9500
C30 C31 1.405(12)
C30 H30 0.9500
C31 C32 1.365(12)
C31 H31 0.9500
C32 C33 1.361(11)
C32 H32 0.9500
C33 H33 0.9500
C34 C39 1.394(10)
C34 C35 1.410(10)
C35 C36 1.363(11)
C35 H35 0.9500
C36 C37 1.384(12)
C36 H36 0.9500
C37 C38 1.383(12)
C37 H37 0.9500
C38 C39 1.402(11)
C38 H38 0.9500
C39 H39 0.9500
C40 C45 1.392(10)
C40 C41 1.405(11)
C41 C42 1.392(11)
C41 H41 0.9500
C42 C43 1.365(12)
C42 H42 0.9500
C43 C44 1.374(13)
C43 H43 0.9500
C44 C45 1.416(11)
C44 H44 0.9500
C45 H45 0.9500
C46 C47 1.363(10)
C46 C51 1.383(10)
C47 C48 1.387(11)
C47 H47 0.9500
C48 C49 1.354(12)
C48 H48 0.9500
C49 C50 1.376(12)
C49 H49 0.9500
C50 C51 1.381(11)
C50 H50 0.9500
C51 H51 0.9500
C53 C54 1.3900
C53 C58 1.3900
C53 H53 0.9500
C54 C55 1.3900
C54 H54 0.9500
C55 C56 1.3900
C55 H55 0.9500
C56 C57 1.3900
C56 H56 0.9500
C57 C58 1.3900
C57 H57 0.9500
C58 H58 0.9500
